data_7236082
loop_
_publ_author_name
'Yao, Shuo'
'Wang, Dongmei'
'Cao, Yu'
'Li, Guanghua'
'Huo, Qisheng'
'Liu, Yunling'

_publ_section_title
;
 Two stable 3D porous metal--organic frameworks with high performance for
 gas adsorption and separation
;
_journal_issue 32
_journal_name_full 'Journal of Materials Chemistry A'
_journal_page_first 16627
_journal_paper_doi 10.1039/C5TA03886C
_journal_volume 3
_journal_year 2015
_chemical_formula_moiety 'C69 H67 In3 N8 O23'
_chemical_formula_sum 'C69 H67 In3 N8 O23'
_chemical_formula_weight 1720.77
_chemical_melting_point ?
_space_group_IT_number 167
_space_group_name_Hall '-R 3 2"c'
_space_group_name_H-M_alt 'R -3 c :H'
_symmetry_cell_setting trigonal
_symmetry_space_group_name_H-M 'R -3 c :H'
_atom_sites_solution_hydrogens geom
_atom_sites_solution_primary direct
_atom_sites_solution_secondary difmap
_audit_creation_method SHELXL-97
_audit_update_record
;
2015-05-28 deposited with the CCDC.
2015-07-03 downloaded from the CCDC.
;
_cell_angle_alpha 90.00
_cell_angle_beta 90.00
_cell_angle_gamma 120.00
_cell_formula_units_Z 6
_cell_length_a 19.627(3)
_cell_length_b 19.627(3)
_cell_length_c 45.856(9)
_cell_measurement_temperature 293(2)
_cell_volume 15298(4)
_computing_cell_refinement 'Bruker SMART'
_computing_data_collection 'Bruker SMART'
_computing_data_reduction 'Bruker SAINT'
_computing_molecular_graphics SHELXP-97
_computing_publication_material SHELXTL
_computing_structure_refinement 'SHELXL-97 (Sheldrick, 1997)'
_computing_structure_solution 'SHELXS-97 (Sheldrick, 1990)'
_diffrn_ambient_temperature 293(2)
_diffrn_detector_area_resol_mean 9.00cm
_diffrn_measured_fraction_theta_full 0.998
_diffrn_measured_fraction_theta_max 0.998
_diffrn_measurement_device_type 'CCD area detector'
_diffrn_measurement_method 'phi and omega scans'
_diffrn_radiation_monochromator graphite
_diffrn_radiation_source 'fine-focus sealed tube'
_diffrn_radiation_type MoK\a
_diffrn_radiation_wavelength 0.71073
_diffrn_reflns_av_R_equivalents 0.0320
_diffrn_reflns_av_sigmaI/netI 0.0194
_diffrn_reflns_limit_h_max 24
_diffrn_reflns_limit_h_min -24
_diffrn_reflns_limit_k_max 14
_diffrn_reflns_limit_k_min -24
_diffrn_reflns_limit_l_max 54
_diffrn_reflns_limit_l_min -56
_diffrn_reflns_number 25368
_diffrn_reflns_theta_full 25.85
_diffrn_reflns_theta_max 25.85
_diffrn_reflns_theta_min 1.49
_diffrn_standards_decay_% none
_diffrn_standards_interval_count none
_diffrn_standards_interval_time none
_diffrn_standards_number none
_exptl_absorpt_coefficient_mu 0.731
_exptl_absorpt_correction_T_max 0.7518
_exptl_absorpt_correction_T_min 0.7357
_exptl_absorpt_correction_type empirical
_exptl_absorpt_process_details SADABS
_exptl_crystal_colour colourless
_exptl_crystal_density_diffrn 1.121
_exptl_crystal_density_meas ?
_exptl_crystal_density_method 'not measured'
_exptl_crystal_description block
_exptl_crystal_F_000 5208
_exptl_crystal_size_max 0.28
_exptl_crystal_size_mid 0.26
_exptl_crystal_size_min 0.24
_refine_diff_density_max 1.025
_refine_diff_density_min -0.378
_refine_diff_density_rms 0.056
_refine_ls_extinction_method none
_refine_ls_goodness_of_fit_ref 1.118
_refine_ls_hydrogen_treatment mixed
_refine_ls_matrix_type full
_refine_ls_number_parameters 117
_refine_ls_number_reflns 3291
_refine_ls_number_restraints 0
_refine_ls_restrained_S_all 1.118
_refine_ls_R_factor_all 0.0248
_refine_ls_R_factor_gt 0.0237
_refine_ls_shift/su_max 0.001
_refine_ls_shift/su_mean 0.000
_refine_ls_structure_factor_coef Fsqd
_refine_ls_weighting_details 'calc w=1/[\s^2^(Fo^2^)+(0.0416P)^2^+13.7466P] where P=(Fo^2^+2Fc^2^)/3'
_refine_ls_weighting_scheme calc
_refine_ls_wR_factor_gt 0.0694
_refine_ls_wR_factor_ref 0.0700
_reflns_number_gt 3068
_reflns_number_total 3291
_reflns_threshold_expression >2sigma(I)
_cod_data_source_file c5ta03886c2.cif
_cod_data_source_block aaa
_cod_depositor_comments
;
The following automatic conversions were performed:

data item '_chemical_melting_point' value 'not measured' was changed
to '?' -- the value is undefined or not given.

data item '_exptl_crystal_density_meas' value 'none' was changed to
'?' -- the value is perceived as not measured.

Automatic conversion script
Id: cif_fix_values 6909 2019-04-08 15:41:33Z antanas 
;
_cod_original_sg_symbol_H-M R-3c
_cod_database_code 7236082

loop_
_symmetry_equiv_pos_as_xyz
'x, y, z'
'-y, x-y, z'
'-x+y, -x, z'
'y, x, -z+1/2'
'x-y, -y, -z+1/2'
'-x, -x+y, -z+1/2'
'x+2/3, y+1/3, z+1/3'
'-y+2/3, x-y+1/3, z+1/3'
'-x+y+2/3, -x+1/3, z+1/3'
'y+2/3, x+1/3, -z+5/6'
'x-y+2/3, -y+1/3, -z+5/6'
'-x+2/3, -x+y+1/3, -z+5/6'
'x+1/3, y+2/3, z+2/3'
'-y+1/3, x-y+2/3, z+2/3'
'-x+y+1/3, -x+2/3, z+2/3'
'y+1/3, x+2/3, -z+7/6'
'x-y+1/3, -y+2/3, -z+7/6'
'-x+1/3, -x+y+2/3, -z+7/6'
'-x, -y, -z'
'y, -x+y, -z'
'x-y, x, -z'
'-y, -x, z-1/2'
'-x+y, y, z-1/2'
'x, x-y, z-1/2'
'-x+2/3, -y+1/3, -z+1/3'
'y+2/3, -x+y+1/3, -z+1/3'
'x-y+2/3, x+1/3, -z+1/3'
'-y+2/3, -x+1/3, z-1/6'
'-x+y+2/3, y+1/3, z-1/6'
'x+2/3, x-y+1/3, z-1/6'
'-x+1/3, -y+2/3, -z+2/3'
'y+1/3, -x+y+2/3, -z+2/3'
'x-y+1/3, x+2/3, -z+2/3'
'-y+1/3, -x+2/3, z+1/6'
'-x+y+1/3, y+2/3, z+1/6'
'x+1/3, x-y+2/3, z+1/6'

loop_
_atom_site_label
_atom_site_type_symbol
_atom_site_fract_x
_atom_site_fract_y
_atom_site_fract_z
_atom_site_U_iso_or_equiv
_atom_site_adp_type
_atom_site_occupancy
_atom_site_symmetry_multiplicity
_atom_site_calc_flag
_atom_site_refinement_flags
In1 In 0.6667 0.436707(8) 0.5833 0.01816(8) Uani 1 2 d S
O1 O 0.48583(8) 0.73785(8) 0.45315(3) 0.0369(3) Uani 1 1 d .
O2 O 0.42741(9) 0.60708(8) 0.44828(3) 0.0389(3) Uani 1 1 d .
O3 O 0.6667 0.3333 0.5833 0.0189(5) Uani 1 6 d S
N1 N 0.6667 0.54997(10) 0.5833 0.0283(5) Uani 1 2 d S
C1 C 0.63195(13) 0.56734(11) 0.56198(4) 0.0359(5) Uani 1 1 d .
H1 H 0.6085 0.5314 0.5469 0.080 Uiso 1 1 calc .
C2 C 0.62915(15) 0.63659(12) 0.56121(5) 0.0467(6) Uani 1 1 d .
C3 C 0.6667 0.69027(15) 0.5833 0.0560(10) Uani 1 2 d S
H3 H 0.6667 0.7376 0.5833 0.080 Uiso 1 2 calc S
C4 C 0.58713(16) 0.64899(13) 0.53665(5) 0.0544(7) Uani 1 1 d .
C5 C 0.51598(17) 0.58486(14) 0.52702(6) 0.0614(8) Uani 1 1 d .
H5 H 0.4938 0.5372 0.5370 0.080 Uiso 1 1 calc .
C6 C 0.47918(16) 0.59286(15) 0.50273(6) 0.0567(7) Uani 1 1 d .
H6 H 0.4328 0.5501 0.4960 0.080 Uiso 1 1 calc .
C7 C 0.51126(14) 0.66502(12) 0.48814(5) 0.0425(5) Uani 1 1 d .
C8 C 0.5720(2) 0.72809(14) 0.50090(7) 0.0747(10) Uani 1 1 d .
H8 H 0.5892 0.7781 0.4934 0.080 Uiso 1 1 calc .
C9 C 0.6091(2) 0.71930(15) 0.52505(7) 0.0810(11) Uani 1 1 d .
H9 H 0.6507 0.7638 0.5335 0.080 Uiso 1 1 calc .
C10 C 0.47187(12) 0.67096(11) 0.46111(4) 0.0314(4) Uani 1 1 d .

loop_
_atom_site_aniso_label
_atom_site_aniso_U_11
_atom_site_aniso_U_22
_atom_site_aniso_U_33
_atom_site_aniso_U_23
_atom_site_aniso_U_13
_atom_site_aniso_U_12
In1 0.02082(10) 0.01932(9) 0.01486(11) -0.00099(3) -0.00199(5) 0.01041(5)
O1 0.0444(8) 0.0299(7) 0.0338(7) -0.0005(6) -0.0191(6) 0.0166(6)
O2 0.0500(9) 0.0331(7) 0.0379(8) -0.0122(6) -0.0265(7) 0.0239(7)
O3 0.0153(8) 0.0153(8) 0.0261(14) 0.000 0.000 0.0077(4)
N1 0.0381(12) 0.0263(8) 0.0243(11) -0.0052(4) -0.0103(9) 0.0191(6)
C1 0.0534(12) 0.0292(10) 0.0275(10) -0.0092(8) -0.0199(9) 0.0225(9)
C2 0.0713(15) 0.0323(10) 0.0436(12) -0.0135(9) -0.0337(11) 0.0312(11)
C3 0.089(3) 0.0404(11) 0.0549(19) -0.0240(10) -0.0480(19) 0.0444(13)
C4 0.0861(18) 0.0370(11) 0.0499(13) -0.0199(10) -0.0481(13) 0.0383(12)
C5 0.0846(19) 0.0447(13) 0.0528(15) -0.0040(11) -0.0302(13) 0.0307(14)
C6 0.0679(16) 0.0473(13) 0.0504(14) -0.0077(11) -0.0275(12) 0.0254(12)
C7 0.0582(13) 0.0314(10) 0.0415(12) -0.0115(9) -0.0295(11) 0.0251(10)
C8 0.108(2) 0.0341(12) 0.0769(19) -0.0126(12) -0.0658(18) 0.0313(14)
C9 0.117(2) 0.0352(13) 0.086(2) -0.0221(13) -0.078(2) 0.0343(15)
C10 0.0341(10) 0.0326(10) 0.0288(10) -0.0047(8) -0.0126(8) 0.0177(8)

loop_
_atom_type_symbol
_atom_type_description
_atom_type_scat_dispersion_real
_atom_type_scat_dispersion_imag
_atom_type_scat_source
C C 0.0033 0.0016 'International Tables Vol C Tables 4.2.6.8 and 6.1.1.4'
H H 0.0000 0.0000 'International Tables Vol C Tables 4.2.6.8 and 6.1.1.4'
N N 0.0061 0.0033 'International Tables Vol C Tables 4.2.6.8 and 6.1.1.4'
O O 0.0106 0.0060 'International Tables Vol C Tables 4.2.6.8 and 6.1.1.4'
In In -0.7276 1.3100 'International Tables Vol C Tables 4.2.6.8 and 6.1.1.4'

loop_
_geom_angle_atom_site_label_1
_geom_angle_atom_site_label_2
_geom_angle_atom_site_label_3
_geom_angle
_geom_angle_site_symmetry_1
_geom_angle_site_symmetry_3
O3 In1 O2 91.69(4) . 36
O3 In1 O2 91.69(4) . 19_666
O2 In1 O2 176.62(7) 36 19_666
O3 In1 O1 94.38(4) . 35_545
O2 In1 O1 87.25(6) 36 35_545
O2 In1 O1 92.50(6) 19_666 35_545
O3 In1 O1 94.38(4) . 21_656
O2 In1 O1 92.49(6) 36 21_656
O2 In1 O1 87.24(6) 19_666 21_656
O1 In1 O1 171.24(7) 35_545 21_656
O3 In1 N1 180.000(1) . .
O2 In1 N1 88.31(4) 36 .
O2 In1 N1 88.31(4) 19_666 .
O1 In1 N1 85.62(4) 35_545 .
O1 In1 N1 85.62(4) 21_656 .
C10 O1 In1 129.13(12) . 20_566
C10 O2 In1 137.65(12) . 19_666
In1 O3 In1 120.0 3_665 2_655
In1 O3 In1 120.0 3_665 .
In1 O3 In1 120.0 2_655 .
C1 N1 C1 118.4(2) 18_655 .
C1 N1 In1 120.80(11) 18_655 .
C1 N1 In1 120.80(11) . .
N1 C1 C2 123.07(17) . .
N1 C1 H1 118.5 . .
C2 C1 H1 118.5 . .
C3 C2 C1 117.47(19) . .
C3 C2 C4 124.05(19) . .
C1 C2 C4 118.48(17) . .
C2 C3 C2 120.5(3) 18_655 .
C2 C3 H3 119.8 18_655 .
C2 C3 H3 119.8 . .
C9 C4 C5 117.7(2) . .
C9 C4 C2 123.6(2) . .
C5 C4 C2 118.4(2) . .
C6 C5 C4 119.7(2) . .
C6 C5 H5 120.2 . .
C4 C5 H5 120.2 . .
C5 C6 C7 120.4(2) . .
C5 C6 H6 119.8 . .
C7 C6 H6 119.8 . .
C8 C7 C6 117.7(2) . .
C8 C7 C10 122.8(2) . .
C6 C7 C10 119.12(19) . .
C7 C8 C9 120.8(2) . .
C7 C8 H8 119.6 . .
C9 C8 H8 119.6 . .
C4 C9 C8 122.0(2) . .
C4 C9 H9 119.0 . .
C8 C9 H9 119.0 . .
O1 C10 O2 125.89(17) . .
O1 C10 C7 118.16(16) . .
O2 C10 C7 115.94(17) . .

loop_
_geom_bond_atom_site_label_1
_geom_bond_atom_site_label_2
_geom_bond_distance
_geom_bond_site_symmetry_2
In1 O3 2.0289(3) .
In1 O2 2.1592(13) 36
In1 O2 2.1593(13) 19_666
In1 O1 2.1763(12) 35_545
In1 O1 2.1764(13) 21_656
In1 N1 2.223(2) .
O1 C10 1.254(2) .
O1 In1 2.1764(12) 20_566
O2 C10 1.259(2) .
O2 In1 2.1593(13) 19_666
O3 In1 2.0289(3) 3_665
O3 In1 2.0289(3) 2_655
N1 C1 1.331(2) 18_655
N1 C1 1.331(2) .
C1 C2 1.388(3) .
C1 H1 0.9300 .
C2 C3 1.381(2) .
C2 C4 1.486(3) .
C3 C2 1.381(2) 18_655
C3 H3 0.9300 .
C4 C9 1.333(3) .
C4 C5 1.404(3) .
C5 C6 1.379(3) .
C5 H5 0.9300 .
C6 C7 1.399(3) .
C6 H6 0.9300 .
C7 C8 1.349(3) .
C7 C10 1.496(3) .
C8 C9 1.383(3) .
C8 H8 0.9300 .
C9 H9 0.9300 .
